data_4083933
loop_
_publ_author_name
'Mathur, Pradeep'
'Rai, Dhirendra K.'
'Joshi, Raj K.'
'Jha, Badrinath'
'Mobin, Shaikh M.'

_publ_section_title
;
 Synthesis of Novel Allene-Coordinated, Phosphido-Bridged Ru2Pt Clusters
 Involving Enyne to Allene Transformation
;
_journal_issue 14
_journal_name_full Organometallics
_journal_page_first 3857
_journal_paper_doi 10.1021/om500561b
_journal_volume 33
_journal_year 2014
_chemical_formula_sum 'C46 H28 Fe2 O6 Ru2'
_chemical_formula_weight 990.52
_chemical_name_systematic
;
 ?
;
_space_group_IT_number 14
_symmetry_cell_setting monoclinic
_symmetry_space_group_name_Hall '-P 2yn'
_symmetry_space_group_name_H-M 'P 1 21/n 1'
_atom_sites_solution_hydrogens geom
_atom_sites_solution_primary direct
_atom_sites_solution_secondary difmap
_audit_creation_method SHELXL-97
_cell_angle_alpha 90.00
_cell_angle_beta 98.71(2)
_cell_angle_gamma 90.00
_cell_formula_units_Z 4
_cell_length_a 12.978(3)
_cell_length_b 18.798(9)
_cell_length_c 15.313(4)
_cell_measurement_reflns_used 5537
_cell_measurement_temperature 150(2)
_cell_measurement_theta_max 32.7820
_cell_measurement_theta_min 3.0644
_cell_volume 3693(2)
_computing_cell_refinement 'CrysAlis RED, Oxford Diffraction Ltd.,'
_computing_data_collection 'CrysAlis CCD, Oxford Diffraction Ltd.,'
_computing_data_reduction 'CrysAlis RED, Oxford Diffraction Ltd.,'
_computing_molecular_graphics Ortep3
_computing_publication_material Shelx97
_computing_structure_refinement 'SHELXL-97 (Sheldrick, 1997)'
_computing_structure_solution 'SHELXS-97 (Sheldrick, 1997)'
_diffrn_ambient_temperature 150(2)
_diffrn_detector_area_resol_mean 15.9948
_diffrn_measured_fraction_theta_full 0.998
_diffrn_measured_fraction_theta_max 0.998
_diffrn_measurement_device_type 'OXFORD DIFFRACTION XCALIBUR-S'
_diffrn_measurement_method \w/q-scan
_diffrn_radiation_monochromator graphite
_diffrn_radiation_source 'fine-focus sealed tube'
_diffrn_radiation_type MoK\a
_diffrn_radiation_wavelength 0.71073
_diffrn_reflns_av_R_equivalents 0.0391
_diffrn_reflns_av_sigmaI/netI 0.0369
_diffrn_reflns_limit_h_max 15
_diffrn_reflns_limit_h_min -15
_diffrn_reflns_limit_k_max 22
_diffrn_reflns_limit_k_min -22
_diffrn_reflns_limit_l_max 17
_diffrn_reflns_limit_l_min -18
_diffrn_reflns_number 25886
_diffrn_reflns_theta_full 25.00
_diffrn_reflns_theta_max 25.00
_diffrn_reflns_theta_min 3.36
_exptl_absorpt_coefficient_mu 1.625
_exptl_absorpt_correction_T_max 0.7926
_exptl_absorpt_correction_T_min 0.7063
_exptl_absorpt_correction_type multi-scan
_exptl_crystal_colour orange
_exptl_crystal_density_diffrn 1.782
_exptl_crystal_density_method 'not measured'
_exptl_crystal_description block
_exptl_crystal_F_000 1968
_exptl_crystal_size_max 0.23
_exptl_crystal_size_mid 0.18
_exptl_crystal_size_min 0.15
_refine_diff_density_max 1.627
_refine_diff_density_min -0.557
_refine_diff_density_rms 0.090
_refine_ls_extinction_method none
_refine_ls_goodness_of_fit_ref 1.017
_refine_ls_hydrogen_treatment mixed
_refine_ls_matrix_type full
_refine_ls_number_parameters 500
_refine_ls_number_reflns 6493
_refine_ls_number_restraints 6
_refine_ls_restrained_S_all 1.016
_refine_ls_R_factor_all 0.0415
_refine_ls_R_factor_gt 0.0326
_refine_ls_shift/su_max 0.001
_refine_ls_shift/su_mean 0.000
_refine_ls_structure_factor_coef Fsqd
_refine_ls_weighting_details 'calc w=1/[\s^2^(Fo^2^)+(0.0467P)^2^+3.9547P] where P=(Fo^2^+2Fc^2^)/3'
_refine_ls_weighting_scheme calc
_refine_ls_wR_factor_gt 0.0838
_refine_ls_wR_factor_ref 0.0890
_reflns_number_gt 5513
_reflns_number_total 6493
_reflns_threshold_expression >2sigma(I)
_cod_data_source_file om500561b_si_002.cif
_cod_data_source_block 1
_cod_depositor_comments
;
The following automatic conversions were performed:

'_symmetry_cell_setting' value 'Monoclinic' changed to 'monoclinic'
according to
/usr/data/users/saulius/crontab/automatic-downloads/rss-feeds/ACS/lib/dictionaries/cif_core.dic
dictionary named 'cif_core.dic' version 2.4.2 from 2011-04-26.

Automatic conversion script
Id: cif_fix_values 2281 2013-09-26 08:29:07Z andrius 

 Adding full bibliography for 4083933--4083941.cif.
;
_cod_original_sg_symbol_H-M 'P 21/n'
_cod_database_code 4083933

loop_
_symmetry_equiv_pos_as_xyz
'x, y, z'
'-x+1/2, y+1/2, -z+1/2'
'-x, -y, -z'
'x-1/2, -y-1/2, z-1/2'

loop_
_atom_site_label
_atom_site_type_symbol
_atom_site_fract_x
_atom_site_fract_y
_atom_site_fract_z
_atom_site_U_iso_or_equiv
_atom_site_adp_type
_atom_site_occupancy
_atom_site_symmetry_multiplicity
_atom_site_calc_flag
_atom_site_refinement_flags
Ru1 Ru 0.99666(2) 0.148197(17) 0.38919(2) 0.02403(10) Uani 1 1 d .
Ru2 Ru 0.91713(2) 0.253559(15) 0.28270(2) 0.01941(9) Uani 1 1 d .
Fe1 Fe 0.64204(4) 0.06842(3) 0.14309(4) 0.02327(14) Uani 1 1 d .
Fe2 Fe 1.19158(4) 0.07816(3) 0.17668(4) 0.02828(15) Uani 1 1 d .
O1 O 1.2043(2) 0.21102(18) 0.4752(2) 0.0459(8) Uani 1 1 d .
O2 O 1.0395(4) -0.00745(18) 0.4029(3) 0.0689(12) Uani 1 1 d .
O3 O 0.9031(3) 0.16612(18) 0.5596(2) 0.0456(8) Uani 1 1 d .
O4 O 0.8487(2) 0.31191(16) 0.44837(19) 0.0379(7) Uani 1 1 d .
O5 O 0.7679(2) 0.34281(16) 0.1554(2) 0.0420(8) Uani 1 1 d .
O6 O 1.1084(3) 0.34373(17) 0.2860(3) 0.0539(9) Uani 1 1 d .
C1 C 1.1292(3) 0.1850(2) 0.4444(3) 0.0316(9) Uani 1 1 d .
C2 C 1.0241(4) 0.0509(3) 0.4007(3) 0.0396(11) Uani 1 1 d .
C3 C 0.9397(3) 0.1591(2) 0.4984(3) 0.0328(10) Uani 1 1 d .
C4 C 0.8762(3) 0.2915(2) 0.3860(3) 0.0277(9) Uani 1 1 d .
C5 C 0.8245(3) 0.3096(2) 0.2008(3) 0.0269(9) Uani 1 1 d .
C6 C 1.0347(3) 0.3128(2) 0.2843(3) 0.0315(9) Uani 1 1 d .
C7 C 0.8423(3) 0.15322(18) 0.2234(2) 0.0195(8) Uani 1 1 d .
C8 C 0.8498(3) 0.14809(18) 0.3162(3) 0.0210(8) Uani 1 1 d .
C9 C 0.7624(3) 0.1386(2) 0.3593(3) 0.0241(8) Uani 1 1 d .
C10 C 0.6992(3) 0.1286(2) 0.4058(3) 0.0283(9) Uani 1 1 d .
C11 C 1.0301(3) 0.15933(19) 0.2634(2) 0.0217(8) Uani 1 1 d U
C12 C 0.9444(3) 0.16378(19) 0.1936(2) 0.0216(8) Uiso 1 1 d U
C13 C 0.9511(3) 0.17204(19) 0.1047(3) 0.0252(9) Uani 1 1 d .
C14 C 0.9582(3) 0.1773(2) 0.0281(3) 0.0247(8) Uani 1 1 d .
C15 C 0.7460(3) 0.14942(18) 0.1599(2) 0.0198(8) Uani 1 1 d .
C16 C 0.6454(3) 0.17249(19) 0.1741(3) 0.0257(8) Uani 1 1 d .
H16 H 0.6285 0.1926 0.2270 0.031 Uiso 1 1 calc R
C17 C 0.5757(3) 0.1604(2) 0.0963(3) 0.0323(10) Uani 1 1 d .
H17 H 0.5035 0.1714 0.0875 0.039 Uiso 1 1 calc R
C18 C 0.6299(3) 0.1293(2) 0.0337(3) 0.0308(9) Uani 1 1 d .
H18 H 0.6007 0.1155 -0.0245 0.037 Uiso 1 1 calc R
C19 C 0.7344(3) 0.1222(2) 0.0715(3) 0.0245(8) Uani 1 1 d .
H19 H 0.7884 0.1027 0.0434 0.029 Uiso 1 1 calc R
C20 C 0.6882(4) -0.0059(2) 0.2354(3) 0.0394(11) Uani 1 1 d .
H20 H 0.7458 -0.0030 0.2817 0.047 Uiso 1 1 calc R
C21 C 0.5867(4) 0.0159(2) 0.2408(3) 0.0415(11) Uani 1 1 d .
H21 H 0.5633 0.0369 0.2907 0.050 Uiso 1 1 calc R
C22 C 0.5254(4) 0.0014(2) 0.1595(3) 0.0422(11) Uani 1 1 d .
H22 H 0.4529 0.0104 0.1446 0.051 Uiso 1 1 calc R
C23 C 0.5903(4) -0.0288(2) 0.1038(3) 0.0393(11) Uani 1 1 d .
H23 H 0.5691 -0.0439 0.0446 0.047 Uiso 1 1 calc R
C24 C 0.6911(4) -0.0327(2) 0.1507(3) 0.0374(10) Uani 1 1 d .
H24 H 0.7509 -0.0504 0.1289 0.045 Uiso 1 1 calc R
C25 C 0.9730(3) 0.1811(2) -0.0621(3) 0.0258(8) Uani 1 1 d .
C26 C 0.8894(3) 0.1901(2) -0.1284(3) 0.0323(9) Uani 1 1 d .
H26 H 0.8209 0.1943 -0.1142 0.039 Uiso 1 1 calc R
C27 C 0.9056(4) 0.1930(2) -0.2153(3) 0.0403(11) Uani 1 1 d .
H27 H 0.8481 0.1987 -0.2612 0.048 Uiso 1 1 calc R
C28 C 1.0042(4) 0.1876(2) -0.2352(3) 0.0445(12) Uani 1 1 d .
H28 H 1.0152 0.1898 -0.2951 0.053 Uiso 1 1 calc R
C29 C 1.0860(4) 0.1794(3) -0.1708(3) 0.0418(11) Uani 1 1 d .
H29 H 1.1543 0.1760 -0.1856 0.050 Uiso 1 1 calc R
C30 C 1.0720(3) 0.1759(2) -0.0841(3) 0.0356(10) Uani 1 1 d .
H30 H 1.1303 0.1699 -0.0391 0.043 Uiso 1 1 calc R
C31 C 1.1364(3) 0.1596(2) 0.2420(3) 0.0242(8) Uani 1 1 d .
C32 C 1.1750(3) 0.1852(2) 0.1649(3) 0.0282(9) Uani 1 1 d .
H32 H 1.1358 0.2105 0.1173 0.034 Uiso 1 1 calc R
C33 C 1.2811(3) 0.1665(2) 0.1719(3) 0.0335(10) Uani 1 1 d .
H33 H 1.3259 0.1771 0.1300 0.040 Uiso 1 1 calc R
C34 C 1.3092(3) 0.1294(2) 0.2512(3) 0.0348(10) Uani 1 1 d .
H34 H 1.3760 0.1101 0.2721 0.042 Uiso 1 1 calc R
C35 C 1.2220(3) 0.1258(2) 0.2944(3) 0.0295(9) Uani 1 1 d .
H35 H 1.2203 0.1040 0.3501 0.035 Uiso 1 1 calc R
C36 C 1.0710(4) 0.0093(2) 0.1425(3) 0.0435(12) Uani 1 1 d .
H36 H 1.0006 0.0162 0.1509 0.052 Uiso 1 1 calc R
C37 C 1.1140(4) 0.0285(2) 0.0681(3) 0.0432(12) Uani 1 1 d .
H37 H 1.0779 0.0508 0.0167 0.052 Uiso 1 1 calc R
C38 C 1.2198(4) 0.0094(2) 0.0816(3) 0.0429(11) Uani 1 1 d .
H38 H 1.2680 0.0166 0.0415 0.051 Uiso 1 1 calc R
C39 C 1.2412(4) -0.0224(2) 0.1656(3) 0.0442(12) Uani 1 1 d .
H39 H 1.3068 -0.0407 0.1920 0.053 Uiso 1 1 calc R
C40 C 1.1507(4) -0.0224(2) 0.2035(4) 0.0458(12) Uani 1 1 d .
H40 H 1.1434 -0.0405 0.2602 0.055 Uiso 1 1 calc R
C41 C 0.6245(3) 0.1136(2) 0.4635(3) 0.0298(9) Uani 1 1 d .
C42 C 0.6522(4) 0.0719(3) 0.5371(3) 0.0416(11) Uani 1 1 d .
H42 H 0.7209 0.0533 0.5502 0.050 Uiso 1 1 calc R
C43 C 0.5799(4) 0.0572(3) 0.5917(3) 0.0504(13) Uani 1 1 d .
H43 H 0.5985 0.0276 0.6419 0.060 Uiso 1 1 calc R
C44 C 0.4824(4) 0.0847(3) 0.5745(4) 0.0483(13) Uani 1 1 d .
H44 H 0.4334 0.0749 0.6131 0.058 Uiso 1 1 calc R
C45 C 0.4546(4) 0.1262(3) 0.5021(4) 0.0459(12) Uani 1 1 d .
H45 H 0.3861 0.1452 0.4902 0.055 Uiso 1 1 calc R
C46 C 0.5253(3) 0.1407(2) 0.4462(3) 0.0358(10) Uani 1 1 d .
H46 H 0.5054 0.1694 0.3955 0.043 Uiso 1 1 calc R

loop_
_atom_site_aniso_label
_atom_site_aniso_U_11
_atom_site_aniso_U_22
_atom_site_aniso_U_33
_atom_site_aniso_U_23
_atom_site_aniso_U_13
_atom_site_aniso_U_12
Ru1 0.02725(17) 0.02680(18) 0.01805(17) 0.00070(12) 0.00350(13) 0.00204(13)
Ru2 0.02170(16) 0.01868(16) 0.01789(17) -0.00234(11) 0.00310(12) -0.00172(12)
Fe1 0.0225(3) 0.0227(3) 0.0244(3) 0.0001(2) 0.0029(2) -0.0052(2)
Fe2 0.0253(3) 0.0287(3) 0.0310(3) -0.0072(2) 0.0046(3) 0.0019(2)
O1 0.0363(17) 0.058(2) 0.0403(19) -0.0137(17) -0.0031(16) 0.0035(16)
O2 0.116(3) 0.031(2) 0.067(3) 0.0154(18) 0.037(2) 0.020(2)
O3 0.055(2) 0.061(2) 0.0228(17) -0.0012(15) 0.0132(16) 0.0042(17)
O4 0.0538(19) 0.0362(17) 0.0254(16) -0.0057(13) 0.0111(15) 0.0087(14)
O5 0.0505(19) 0.0355(17) 0.0358(18) 0.0039(14) -0.0073(16) 0.0101(15)
O6 0.0425(19) 0.0412(19) 0.077(3) -0.0049(18) 0.0066(18) -0.0209(16)
C1 0.033(2) 0.036(2) 0.025(2) -0.0025(18) 0.0011(19) 0.0077(19)
C2 0.051(3) 0.041(3) 0.029(2) 0.008(2) 0.015(2) 0.006(2)
C3 0.038(2) 0.037(2) 0.023(2) 0.0004(18) 0.0033(19) 0.0017(19)
C4 0.033(2) 0.0199(19) 0.028(2) 0.0001(17) -0.0018(19) -0.0006(17)
C5 0.035(2) 0.024(2) 0.022(2) -0.0061(17) 0.0036(18) -0.0040(18)
C6 0.037(2) 0.022(2) 0.036(2) -0.0043(18) 0.006(2) -0.0027(18)
C7 0.0222(18) 0.0148(17) 0.023(2) -0.0023(15) 0.0076(16) -0.0019(14)
C8 0.0195(18) 0.0175(18) 0.026(2) -0.0054(15) 0.0045(16) -0.0004(14)
C9 0.028(2) 0.0224(19) 0.022(2) -0.0033(16) 0.0053(18) -0.0007(16)
C10 0.030(2) 0.028(2) 0.027(2) -0.0049(17) 0.0033(19) -0.0026(17)
C11 0.0239(19) 0.0183(18) 0.024(2) -0.0032(15) 0.0067(16) -0.0009(15)
C13 0.0198(18) 0.0193(18) 0.039(3) -0.0016(17) 0.0125(17) -0.0003(15)
C14 0.0194(18) 0.031(2) 0.023(2) -0.0020(17) 0.0021(16) -0.0046(16)
C15 0.0223(18) 0.0175(17) 0.0200(19) -0.0002(15) 0.0049(15) -0.0053(15)
C16 0.027(2) 0.0188(18) 0.032(2) -0.0004(16) 0.0060(17) 0.0027(16)
C17 0.026(2) 0.032(2) 0.038(3) 0.0069(19) 0.0000(19) 0.0028(18)
C18 0.034(2) 0.031(2) 0.025(2) 0.0042(17) -0.0014(18) -0.0078(18)
C19 0.027(2) 0.024(2) 0.023(2) -0.0006(16) 0.0052(17) -0.0084(16)
C20 0.057(3) 0.025(2) 0.032(2) 0.0083(19) -0.007(2) -0.011(2)
C21 0.056(3) 0.036(2) 0.035(3) 0.003(2) 0.014(2) -0.019(2)
C22 0.038(2) 0.040(3) 0.049(3) 0.003(2) 0.009(2) -0.020(2)
C23 0.049(3) 0.029(2) 0.037(3) -0.004(2) 0.000(2) -0.018(2)
C24 0.049(3) 0.018(2) 0.043(3) -0.0001(19) 0.000(2) -0.0023(19)
C25 0.030(2) 0.0241(19) 0.024(2) 0.0004(16) 0.0044(17) -0.0046(16)
C26 0.033(2) 0.033(2) 0.029(2) 0.0024(18) -0.0002(19) -0.0020(18)
C27 0.054(3) 0.034(2) 0.028(2) 0.0071(19) -0.008(2) -0.004(2)
C28 0.063(3) 0.044(3) 0.028(2) -0.001(2) 0.011(2) -0.017(2)
C29 0.042(3) 0.055(3) 0.031(3) 0.002(2) 0.013(2) -0.003(2)
C30 0.031(2) 0.050(3) 0.027(2) 0.003(2) 0.0072(19) -0.004(2)
C31 0.0233(19) 0.026(2) 0.023(2) -0.0085(16) 0.0028(16) -0.0031(16)
C32 0.025(2) 0.030(2) 0.030(2) -0.0041(18) 0.0052(17) -0.0086(17)
C33 0.025(2) 0.039(2) 0.038(3) -0.012(2) 0.0081(19) -0.0095(18)
C34 0.0192(19) 0.043(2) 0.041(3) -0.014(2) 0.0004(19) 0.0032(18)
C35 0.028(2) 0.035(2) 0.024(2) -0.0083(18) -0.0002(17) 0.0026(18)
C36 0.038(2) 0.031(2) 0.062(3) -0.018(2) 0.011(2) -0.008(2)
C37 0.044(3) 0.038(3) 0.042(3) -0.017(2) -0.009(2) 0.001(2)
C38 0.048(3) 0.041(3) 0.042(3) -0.019(2) 0.014(2) 0.001(2)
C39 0.045(3) 0.032(2) 0.054(3) -0.008(2) 0.001(2) 0.010(2)
C40 0.062(3) 0.026(2) 0.051(3) -0.005(2) 0.015(3) -0.005(2)
C41 0.032(2) 0.033(2) 0.026(2) -0.0014(18) 0.0106(18) -0.0032(18)
C42 0.046(3) 0.047(3) 0.033(3) 0.008(2) 0.009(2) 0.003(2)
C43 0.067(3) 0.052(3) 0.036(3) 0.011(2) 0.022(3) -0.002(3)
C44 0.055(3) 0.044(3) 0.054(3) 0.000(2) 0.035(3) -0.005(2)
C45 0.039(3) 0.043(3) 0.061(3) 0.004(2) 0.024(2) 0.003(2)
C46 0.038(2) 0.033(2) 0.038(3) 0.0019(19) 0.010(2) -0.0010(19)

loop_
_atom_type_symbol
_atom_type_description
_atom_type_scat_dispersion_real
_atom_type_scat_dispersion_imag
_atom_type_scat_source
C C 0.0033 0.0016 'International Tables Vol C Tables 4.2.6.8 and 6.1.1.4'
H H 0.0000 0.0000 'International Tables Vol C Tables 4.2.6.8 and 6.1.1.4'
O O 0.0106 0.0060 'International Tables Vol C Tables 4.2.6.8 and 6.1.1.4'
Fe Fe 0.3463 0.8444 'International Tables Vol C Tables 4.2.6.8 and 6.1.1.4'
Ru Ru -1.2594 0.8363 'International Tables Vol C Tables 4.2.6.8 and 6.1.1.4'

loop_
_geom_angle_atom_site_label_1
_geom_angle_atom_site_label_2
_geom_angle_atom_site_label_3
_geom_angle
C2 Ru1 C1 99.51(19)
C2 Ru1 C3 96.54(18)
C1 Ru1 C3 90.88(18)
C2 Ru1 C11 97.15(16)
C1 Ru1 C11 94.21(16)
C3 Ru1 C11 164.39(16)
C2 Ru1 C8 101.43(18)
C1 Ru1 C8 158.51(16)
C3 Ru1 C8 91.48(16)
C11 Ru1 C8 78.48(15)
C2 Ru1 Ru2 146.58(14)
C1 Ru1 Ru2 103.80(13)
C3 Ru1 Ru2 106.61(13)
C11 Ru1 Ru2 57.83(10)
C8 Ru1 Ru2 55.18(10)
C4 Ru2 C6 95.51(17)
C4 Ru2 C5 96.49(17)
C6 Ru2 C5 96.31(17)
C4 Ru2 C12 152.96(15)
C6 Ru2 C12 104.57(15)
C5 Ru2 C12 99.06(15)
C4 Ru2 C7 119.82(15)
C6 Ru2 C7 143.06(15)
C5 Ru2 C7 90.40(15)
C12 Ru2 C7 38.52(13)
C4 Ru2 C8 88.47(15)
C6 Ru2 C8 148.89(16)
C5 Ru2 C8 113.92(15)
C12 Ru2 C8 65.01(13)
C7 Ru2 C8 36.56(13)
C4 Ru2 C11 130.74(15)
C6 Ru2 C11 85.85(15)
C5 Ru2 C11 132.42(15)
C12 Ru2 C11 36.12(13)
C7 Ru2 C11 63.63(13)
C8 Ru2 C11 68.69(13)
C4 Ru2 Ru1 84.25(12)
C6 Ru2 Ru1 101.12(13)
C5 Ru2 Ru1 162.41(11)
C12 Ru2 Ru1 74.35(10)
C7 Ru2 Ru1 74.23(10)
C8 Ru2 Ru1 48.49(10)
C11 Ru2 Ru1 47.65(9)
C24 Fe1 C23 40.73(18)
C24 Fe1 C21 68.7(2)
C23 Fe1 C21 68.60(19)
C24 Fe1 C18 124.87(18)
C23 Fe1 C18 106.73(18)
C21 Fe1 C18 154.73(19)
C24 Fe1 C16 156.07(17)
C23 Fe1 C16 161.82(17)
C21 Fe1 C16 107.40(18)
C18 Fe1 C16 68.89(17)
C24 Fe1 C17 161.90(18)
C23 Fe1 C17 124.70(18)
C21 Fe1 C17 120.25(19)
C18 Fe1 C17 40.65(17)
C16 Fe1 C17 40.72(16)
C24 Fe1 C22 68.7(2)
C23 Fe1 C22 40.90(19)
C21 Fe1 C22 40.64(19)
C18 Fe1 C22 119.57(18)
C16 Fe1 C22 124.66(18)
C17 Fe1 C22 107.00(19)
C24 Fe1 C19 107.35(18)
C23 Fe1 C19 119.60(18)
C21 Fe1 C19 163.53(18)
C18 Fe1 C19 40.59(16)
C16 Fe1 C19 69.31(16)
C17 Fe1 C19 68.47(16)
C22 Fe1 C19 154.44(18)
C24 Fe1 C20 40.74(18)
C23 Fe1 C20 68.22(18)
C21 Fe1 C20 40.50(19)
C18 Fe1 C20 162.83(19)
C16 Fe1 C20 121.04(18)
C17 Fe1 C20 155.66(19)
C22 Fe1 C20 68.1(2)
C19 Fe1 C20 126.33(18)
C24 Fe1 C15 120.44(17)
C23 Fe1 C15 155.37(17)
C21 Fe1 C15 125.44(17)
C18 Fe1 C15 69.23(16)
C16 Fe1 C15 41.28(15)
C17 Fe1 C15 68.93(16)
C22 Fe1 C15 162.43(18)
C19 Fe1 C15 41.58(14)
C20 Fe1 C15 108.11(17)
C35 Fe2 C34 40.77(17)
C35 Fe2 C39 118.33(19)
C34 Fe2 C39 105.83(19)
C35 Fe2 C31 41.38(16)
C34 Fe2 C31 69.54(16)
C39 Fe2 C31 153.69(19)
C35 Fe2 C38 154.66(18)
C34 Fe2 C38 120.74(18)
C39 Fe2 C38 40.87(19)
C31 Fe2 C38 163.41(18)
C35 Fe2 C40 104.94(19)
C34 Fe2 C40 122.2(2)
C39 Fe2 C40 40.22(19)
C31 Fe2 C40 119.02(18)
C38 Fe2 C40 68.3(2)
C35 Fe2 C32 68.87(17)
C34 Fe2 C32 68.66(17)
C39 Fe2 C32 162.78(18)
C31 Fe2 C32 41.45(16)
C38 Fe2 C32 126.76(19)
C40 Fe2 C32 156.56(18)
C35 Fe2 C33 68.34(18)
C34 Fe2 C33 40.52(18)
C39 Fe2 C33 124.84(18)
C31 Fe2 C33 69.27(16)
C38 Fe2 C33 109.20(19)
C40 Fe2 C33 159.91(19)
C32 Fe2 C33 40.63(16)
C35 Fe2 C36 123.77(19)
C34 Fe2 C36 159.9(2)
C39 Fe2 C36 67.99(19)
C31 Fe2 C36 107.04(17)
C38 Fe2 C36 67.96(19)
C40 Fe2 C36 40.8(2)
C32 Fe2 C36 122.69(18)
C33 Fe2 C36 158.4(2)
C35 Fe2 C37 161.53(18)
C34 Fe2 C37 157.47(19)
C39 Fe2 C37 68.0(2)
C31 Fe2 C37 125.73(17)
C38 Fe2 C37 40.49(19)
C40 Fe2 C37 68.0(2)
C32 Fe2 C37 110.45(18)
C33 Fe2 C37 124.0(2)
C36 Fe2 C37 39.93(19)
O1 C1 Ru1 175.3(4)
O2 C2 Ru1 176.3(4)
O3 C3 Ru1 177.2(4)
O4 C4 Ru2 177.0(4)
O5 C5 Ru2 177.2(4)
O6 C6 Ru2 175.2(4)
C8 C7 C15 125.8(3)
C8 C7 C12 113.0(3)
C15 C7 C12 121.1(3)
C8 C7 Ru2 72.0(2)
C15 C7 Ru2 125.6(2)
C12 C7 Ru2 70.12(19)
C9 C8 C7 122.9(3)
C9 C8 Ru1 119.4(3)
C7 C8 Ru1 117.6(3)
C9 C8 Ru2 125.8(3)
C7 C8 Ru2 71.4(2)
Ru1 C8 Ru2 76.33(11)
C10 C9 C8 170.6(4)
C9 C10 C41 177.6(4)
C12 C11 C31 119.1(3)
C12 C11 Ru1 117.3(3)
C31 C11 Ru1 123.5(3)
C12 C11 Ru2 67.6(2)
C31 C11 Ru2 130.8(3)
Ru1 C11 Ru2 74.51(11)
C13 C12 C11 125.9(3)
C13 C12 C7 120.7(3)
C11 C12 C7 113.3(3)
C13 C12 Ru2 123.7(3)
C11 C12 Ru2 76.3(2)
C7 C12 Ru2 71.4(2)
C14 C13 C12 178.1(4)
C13 C14 C25 176.3(4)
C16 C15 C19 106.5(3)
C16 C15 C7 126.5(3)
C19 C15 C7 127.0(3)
C16 C15 Fe1 68.9(2)
C19 C15 Fe1 68.8(2)
C7 C15 Fe1 127.4(3)
C17 C16 C15 108.1(4)
C17 C16 Fe1 69.7(2)
C15 C16 Fe1 69.8(2)
C17 C16 H16 126.0
C15 C16 H16 126.0
Fe1 C16 H16 126.1
C18 C17 C16 108.9(3)
C18 C17 Fe1 69.7(2)
C16 C17 Fe1 69.6(2)
C18 C17 H17 125.6
C16 C17 H17 125.6
Fe1 C17 H17 126.7
C17 C18 C19 108.2(4)
C17 C18 Fe1 69.6(2)
C19 C18 Fe1 69.7(2)
C17 C18 H18 125.9
C19 C18 H18 125.9
Fe1 C18 H18 126.4
C18 C19 C15 108.3(3)
C18 C19 Fe1 69.8(2)
C15 C19 Fe1 69.6(2)
C18 C19 H19 125.8
C15 C19 H19 125.8
Fe1 C19 H19 126.4
C24 C20 C21 108.6(4)
C24 C20 Fe1 69.2(2)
C21 C20 Fe1 69.7(3)
C24 C20 H20 125.7
C21 C20 H20 125.7
Fe1 C20 H20 126.9
C22 C21 C20 107.8(4)
C22 C21 Fe1 69.7(3)
C20 C21 Fe1 69.8(3)
C22 C21 H21 126.1
C20 C21 H21 126.1
Fe1 C21 H21 126.0
C21 C22 C23 107.8(4)
C21 C22 Fe1 69.7(2)
C23 C22 Fe1 69.3(2)
C21 C22 H22 126.1
C23 C22 H22 126.1
Fe1 C22 H22 126.5
C24 C23 C22 108.1(4)
C24 C23 Fe1 69.5(2)
C22 C23 Fe1 69.8(2)
C24 C23 H23 125.9
C22 C23 H23 125.9
Fe1 C23 H23 126.4
C23 C24 C20 107.6(4)
C23 C24 Fe1 69.8(2)
C20 C24 Fe1 70.0(2)
C23 C24 H24 126.2
C20 C24 H24 126.2
Fe1 C24 H24 125.6
C30 C25 C26 119.1(4)
C30 C25 C14 120.0(4)
C26 C25 C14 120.9(4)
C27 C26 C25 119.8(4)
C27 C26 H26 120.1
C25 C26 H26 120.1
C28 C27 C26 119.9(4)
C28 C27 H27 120.1
C26 C27 H27 120.1
C29 C28 C27 120.5(4)
C29 C28 H28 119.7
C27 C28 H28 119.7
C28 C29 C30 120.7(4)
C28 C29 H29 119.6
C30 C29 H29 119.6
C29 C30 C25 120.0(4)
C29 C30 H30 120.0
C25 C30 H30 120.0
C35 C31 C32 106.0(3)
C35 C31 C11 123.7(4)
C32 C31 C11 130.0(4)
C35 C31 Fe2 68.5(2)
C32 C31 Fe2 69.7(2)
C11 C31 Fe2 121.6(3)
C33 C32 C31 108.2(4)
C33 C32 Fe2 69.9(2)
C31 C32 Fe2 68.9(2)
C33 C32 H32 125.9
C31 C32 H32 125.9
Fe2 C32 H32 126.9
C34 C33 C32 108.2(4)
C34 C33 Fe2 68.7(2)
C32 C33 Fe2 69.5(2)
C34 C33 H33 125.9
C32 C33 H33 125.9
Fe2 C33 H33 127.4
C35 C34 C33 108.2(4)
C35 C34 Fe2 69.2(2)
C33 C34 Fe2 70.7(2)
C35 C34 H34 125.9
C33 C34 H34 125.9
Fe2 C34 H34 125.7
C34 C35 C31 109.4(4)
C34 C35 Fe2 70.0(2)
C31 C35 Fe2 70.1(2)
C34 C35 H35 125.3
C31 C35 H35 125.3
Fe2 C35 H35 126.1
C37 C36 C40 107.8(4)
C37 C36 Fe2 70.0(3)
C40 C36 Fe2 69.0(3)
C37 C36 H36 126.1
C40 C36 H36 126.1
Fe2 C36 H36 126.5
C36 C37 C38 108.5(4)
C36 C37 Fe2 70.1(3)
C38 C37 Fe2 69.2(3)
C36 C37 H37 125.7
C38 C37 H37 125.7
Fe2 C37 H37 126.5
C37 C38 C39 107.3(4)
C37 C38 Fe2 70.3(3)
C39 C38 Fe2 69.2(3)
C37 C38 H38 126.4
C39 C38 H38 126.4
Fe2 C38 H38 125.7
C40 C39 C38 108.6(4)
C40 C39 Fe2 70.3(3)
C38 C39 Fe2 69.9(3)
C40 C39 H39 125.7
C38 C39 H39 125.7
Fe2 C39 H39 125.7
C39 C40 C36 107.7(5)
C39 C40 Fe2 69.5(3)
C36 C40 Fe2 70.2(3)
C39 C40 H40 126.1
C36 C40 H40 126.1
Fe2 C40 H40 125.8
C46 C41 C42 119.3(4)
C46 C41 C10 120.7(4)
C42 C41 C10 120.0(4)
C43 C42 C41 119.6(4)
C43 C42 H42 120.2
C41 C42 H42 120.2
C44 C43 C42 120.6(5)
C44 C43 H43 119.7
C42 C43 H43 119.7
C43 C44 C45 120.2(4)
C43 C44 H44 119.9
C45 C44 H44 119.9
C44 C45 C46 120.1(4)
C44 C45 H45 119.9
C46 C45 H45 119.9
C45 C46 C41 120.2(4)
C45 C46 H46 119.9
C41 C46 H46 119.9

loop_
_geom_bond_atom_site_label_1
_geom_bond_atom_site_label_2
_geom_bond_distance
Ru1 C2 1.867(5)
Ru1 C1 1.926(4)
Ru1 C3 1.939(4)
Ru1 C11 2.049(4)
Ru1 C8 2.059(4)
Ru1 Ru2 2.6715(9)
Ru2 C4 1.883(4)
Ru2 C6 1.887(4)
Ru2 C5 1.917(4)
Ru2 C12 2.232(4)
Ru2 C7 2.249(3)
Ru2 C8 2.257(4)
Ru2 C11 2.347(4)
Fe1 C24 2.003(4)
Fe1 C23 2.008(4)
Fe1 C21 2.013(4)
Fe1 C18 2.016(4)
Fe1 C16 2.012(4)
Fe1 C17 2.014(4)
Fe1 C22 2.014(4)
Fe1 C19 2.014(4)
Fe1 C20 2.013(4)
Fe1 C15 2.025(3)
Fe2 C35 1.997(4)
Fe2 C34 2.008(4)
Fe2 C39 2.012(4)
Fe2 C31 2.018(4)
Fe2 C38 2.021(4)
Fe2 C40 2.022(5)
Fe2 C32 2.029(4)
Fe2 C33 2.034(4)
Fe2 C36 2.037(4)
Fe2 C37 2.035(4)
O1 C1 1.129(5)
O2 C2 1.115(5)
O3 C3 1.121(5)
O4 C4 1.136(5)
O5 C5 1.121(5)
O6 C6 1.115(5)
C7 C8 1.413(5)
C7 C15 1.464(5)
C7 C12 1.478(5)
C8 C9 1.407(5)
C9 C10 1.179(5)
C10 C41 1.436(5)
C11 C12 1.424(5)
C11 C31 1.466(5)
C12 C13 1.386(5)
C13 C14 1.193(5)
C14 C25 1.425(5)
C15 C16 1.423(5)
C15 C19 1.434(5)
C16 C17 1.401(6)
C16 H16 0.9500
C17 C18 1.400(6)
C17 H17 0.9500
C18 C19 1.398(5)
C18 H18 0.9500
C19 H19 0.9500
C20 C24 1.398(6)
C20 C21 1.393(7)
C20 H20 0.9500
C21 C22 1.398(7)
C21 H21 0.9500
C22 C23 1.405(7)
C22 H22 0.9500
C23 C24 1.396(6)
C23 H23 0.9500
C24 H24 0.9500
C25 C30 1.379(6)
C25 C26 1.380(6)
C26 C27 1.379(6)
C26 H26 0.9500
C27 C28 1.364(7)
C27 H27 0.9500
C28 C29 1.344(6)
C28 H28 0.9500
C29 C30 1.368(6)
C29 H29 0.9500
C30 H30 0.9500
C31 C35 1.419(5)
C31 C32 1.432(5)
C32 C33 1.410(5)
C32 H32 0.9500
C33 C34 1.400(6)
C33 H33 0.9500
C34 C35 1.395(6)
C34 H34 0.9500
C35 H35 0.9500
C36 C37 1.390(7)
C36 C40 1.416(7)
C36 H36 0.9500
C37 C38 1.404(6)
C37 H37 0.9500
C38 C39 1.408(7)
C38 H38 0.9500
C39 C40 1.387(7)
C39 H39 0.9500
C40 H40 0.9500
C41 C46 1.372(6)
C41 C42 1.376(6)
C42 C43 1.375(6)
C42 H42 0.9500
C43 C44 1.354(7)
C43 H43 0.9500
C44 C45 1.359(7)
C44 H44 0.9500
C45 C46 1.374(6)
C45 H45 0.9500
C46 H46 0.9500

loop_
_geom_torsion_atom_site_label_1
_geom_torsion_atom_site_label_2
_geom_torsion_atom_site_label_3
_geom_torsion_atom_site_label_4
_geom_torsion
C2 Ru1 Ru2 C4 145.0(3)
C1 Ru1 Ru2 C4 -82.04(17)
C3 Ru1 Ru2 C4 13.11(18)
C11 Ru1 Ru2 C4 -168.31(17)
C8 Ru1 Ru2 C4 93.06(17)
C2 Ru1 Ru2 C6 -120.5(3)
C1 Ru1 Ru2 C6 12.47(18)
C3 Ru1 Ru2 C6 107.62(18)
C11 Ru1 Ru2 C6 -73.80(17)
C8 Ru1 Ru2 C6 -172.44(18)
C2 Ru1 Ru2 C5 51.7(5)
C1 Ru1 Ru2 C5 -175.4(4)
C3 Ru1 Ru2 C5 -80.2(4)
C11 Ru1 Ru2 C5 98.4(4)
C8 Ru1 Ru2 C5 -0.3(4)
C2 Ru1 Ru2 C12 -18.3(3)
C1 Ru1 Ru2 C12 114.66(16)
C3 Ru1 Ru2 C12 -150.19(16)
C11 Ru1 Ru2 C12 28.39(15)
C8 Ru1 Ru2 C12 -70.24(16)
C2 Ru1 Ru2 C7 21.8(3)
C1 Ru1 Ru2 C7 154.74(15)
C3 Ru1 Ru2 C7 -110.11(16)
C11 Ru1 Ru2 C7 68.47(15)
C8 Ru1 Ru2 C7 -30.16(15)
C2 Ru1 Ru2 C8 52.0(3)
C1 Ru1 Ru2 C8 -175.10(17)
C3 Ru1 Ru2 C8 -79.94(18)
C11 Ru1 Ru2 C8 98.64(17)
C2 Ru1 Ru2 C11 -46.7(3)
C1 Ru1 Ru2 C11 86.27(17)
C3 Ru1 Ru2 C11 -178.58(18)
C8 Ru1 Ru2 C11 -98.64(17)
C2 Ru1 C1 O1 176(5)
C3 Ru1 C1 O1 -87(5)
C11 Ru1 C1 O1 78(5)
C8 Ru1 C1 O1 9(5)
Ru2 Ru1 C1 O1 20(5)
C1 Ru1 C2 O2 -119(7)
C3 Ru1 C2 O2 149(7)
C11 Ru1 C2 O2 -23(7)
C8 Ru1 C2 O2 56(7)
Ru2 Ru1 C2 O2 15(7)
C2 Ru1 C3 O3 -117(8)
C1 Ru1 C3 O3 143(8)
C11 Ru1 C3 O3 34(9)
C8 Ru1 C3 O3 -15(8)
Ru2 Ru1 C3 O3 39(8)
C6 Ru2 C4 O4 -167(7)
C5 Ru2 C4 O4 96(7)
C12 Ru2 C4 O4 -29(7)
C7 Ru2 C4 O4 1(7)
C8 Ru2 C4 O4 -18(7)
C11 Ru2 C4 O4 -78(7)
Ru1 Ru2 C4 O4 -67(7)
C4 Ru2 C5 O5 -22(7)
C6 Ru2 C5 O5 -118(7)
C12 Ru2 C5 O5 136(7)
C7 Ru2 C5 O5 98(7)
C8 Ru2 C5 O5 69(7)
C11 Ru2 C5 O5 152(7)
Ru1 Ru2 C5 O5 69(7)
C4 Ru2 C6 O6 116(5)
C5 Ru2 C6 O6 -147(5)
C12 Ru2 C6 O6 -46(5)
C7 Ru2 C6 O6 -48(5)
C8 Ru2 C6 O6 20(5)
C11 Ru2 C6 O6 -15(5)
Ru1 Ru2 C6 O6 31(5)
C4 Ru2 C7 C8 -34.5(3)
C6 Ru2 C7 C8 126.8(3)
C5 Ru2 C7 C8 -132.2(2)
C12 Ru2 C7 C8 123.7(3)
C11 Ru2 C7 C8 89.3(2)
Ru1 Ru2 C7 C8 39.17(18)
C4 Ru2 C7 C15 87.2(3)
C6 Ru2 C7 C15 -111.6(4)
C5 Ru2 C7 C15 -10.5(3)
C12 Ru2 C7 C15 -114.6(4)
C8 Ru2 C7 C15 121.6(4)
C11 Ru2 C7 C15 -149.1(3)
Ru1 Ru2 C7 C15 160.8(3)
C4 Ru2 C7 C12 -158.2(2)
C6 Ru2 C7 C12 3.0(4)
C5 Ru2 C7 C12 104.1(2)
C8 Ru2 C7 C12 -123.7(3)
C11 Ru2 C7 C12 -34.4(2)
Ru1 Ru2 C7 C12 -84.54(19)
C15 C7 C8 C9 -0.2(6)
C12 C7 C8 C9 179.4(3)
Ru2 C7 C8 C9 121.2(3)
C15 C7 C8 Ru1 175.8(3)
C12 C7 C8 Ru1 -4.6(4)
Ru2 C7 C8 Ru1 -62.83(19)
C15 C7 C8 Ru2 -121.4(3)
C12 C7 C8 Ru2 58.2(3)
C2 Ru1 C8 C9 82.6(3)
C1 Ru1 C8 C9 -110.5(5)
C3 Ru1 C8 C9 -14.4(3)
C11 Ru1 C8 C9 177.7(3)
Ru2 Ru1 C8 C9 -123.6(3)
C2 Ru1 C8 C7 -93.5(3)
C1 Ru1 C8 C7 73.3(5)
C3 Ru1 C8 C7 169.5(3)
C11 Ru1 C8 C7 1.5(3)
Ru2 Ru1 C8 C7 60.2(2)
C2 Ru1 C8 Ru2 -153.73(14)
C1 Ru1 C8 Ru2 13.1(5)
C3 Ru1 C8 Ru2 109.29(14)
C11 Ru1 C8 Ru2 -58.66(12)
C4 Ru2 C8 C9 32.9(3)
C6 Ru2 C8 C9 131.1(4)
C5 Ru2 C8 C9 -63.5(4)
C12 Ru2 C8 C9 -152.5(4)
C7 Ru2 C8 C9 -117.6(4)
C11 Ru2 C8 C9 168.3(4)
Ru1 Ru2 C8 C9 116.6(4)
C4 Ru2 C8 C7 150.6(2)
C6 Ru2 C8 C7 -111.3(3)
C5 Ru2 C8 C7 54.2(2)
C12 Ru2 C8 C7 -34.9(2)
C11 Ru2 C8 C7 -74.1(2)
Ru1 Ru2 C8 C7 -125.7(2)
C4 Ru2 C8 Ru1 -83.67(14)
C6 Ru2 C8 Ru1 14.5(3)
C5 Ru2 C8 Ru1 179.91(13)
C12 Ru2 C8 Ru1 90.87(14)
C7 Ru2 C8 Ru1 125.7(2)
C11 Ru2 C8 Ru1 51.66(12)
C7 C8 C9 C10 167(2)
Ru1 C8 C9 C10 -9(3)
Ru2 C8 C9 C10 -103(2)
C8 C9 C10 C41 -49(12)
C2 Ru1 C11 C12 102.3(3)
C1 Ru1 C11 C12 -157.6(3)
C3 Ru1 C11 C12 -48.8(7)
C8 Ru1 C11 C12 2.0(3)
Ru2 Ru1 C11 C12 -53.9(2)
C2 Ru1 C11 C31 -74.8(3)
C1 Ru1 C11 C31 25.3(3)
C3 Ru1 C11 C31 134.0(6)
C8 Ru1 C11 C31 -175.1(3)
Ru2 Ru1 C11 C31 129.0(3)
C2 Ru1 C11 Ru2 156.19(16)
C1 Ru1 C11 Ru2 -103.66(14)
C3 Ru1 C11 Ru2 5.1(6)
C8 Ru1 C11 Ru2 55.92(11)
C4 Ru2 C11 C12 144.5(2)
C6 Ru2 C11 C12 -121.8(2)
C5 Ru2 C11 C12 -27.1(3)
C7 Ru2 C11 C12 36.7(2)
C8 Ru2 C11 C12 76.4(2)
Ru1 Ru2 C11 C12 129.0(2)
C4 Ru2 C11 C31 -105.7(4)
C6 Ru2 C11 C31 -12.0(4)
C5 Ru2 C11 C31 82.8(4)
C12 Ru2 C11 C31 109.8(4)
C7 Ru2 C11 C31 146.5(4)
C8 Ru2 C11 C31 -173.7(4)
Ru1 Ru2 C11 C31 -121.1(4)
C4 Ru2 C11 Ru1 15.4(2)
C6 Ru2 C11 Ru1 109.13(16)
C5 Ru2 C11 Ru1 -156.11(16)
C12 Ru2 C11 Ru1 -129.0(2)
C7 Ru2 C11 Ru1 -92.36(14)
C8 Ru2 C11 Ru1 -52.62(12)
C31 C11 C12 C13 -3.4(6)
Ru1 C11 C12 C13 179.4(3)
Ru2 C11 C12 C13 121.9(4)
C31 C11 C12 C7 172.2(3)
Ru1 C11 C12 C7 -5.0(4)
Ru2 C11 C12 C7 -62.4(3)
C31 C11 C12 Ru2 -125.3(3)
Ru1 C11 C12 Ru2 57.4(2)
C8 C7 C12 C13 -178.1(3)
C15 C7 C12 C13 1.6(5)
Ru2 C7 C12 C13 -118.8(3)
C8 C7 C12 C11 6.1(4)
C15 C7 C12 C11 -174.3(3)
Ru2 C7 C12 C11 65.4(3)
C8 C7 C12 Ru2 -59.3(3)
C15 C7 C12 Ru2 120.3(3)
C4 Ru2 C12 C13 160.2(3)
C6 Ru2 C12 C13 -63.1(3)
C5 Ru2 C12 C13 35.9(3)
C7 Ru2 C12 C13 115.0(4)
C8 Ru2 C12 C13 148.1(4)
C11 Ru2 C12 C13 -124.3(4)
Ru1 Ru2 C12 C13 -160.8(3)
C4 Ru2 C12 C11 -75.6(4)
C6 Ru2 C12 C11 61.1(2)
C5 Ru2 C12 C11 160.1(2)
C7 Ru2 C12 C11 -120.8(3)
C8 Ru2 C12 C11 -87.6(2)
Ru1 Ru2 C12 C11 -36.59(18)
C4 Ru2 C12 C7 45.2(4)
C6 Ru2 C12 C7 -178.1(2)
C5 Ru2 C12 C7 -79.1(2)
C8 Ru2 C12 C7 33.1(2)
C11 Ru2 C12 C7 120.8(3)
Ru1 Ru2 C12 C7 84.18(19)
C11 C12 C13 C14 63(13)
C7 C12 C13 C14 -113(13)
Ru2 C12 C13 C14 160(13)
C12 C13 C14 C25 -32(18)
C8 C7 C15 C16 31.5(6)
C12 C7 C15 C16 -148.1(4)
Ru2 C7 C15 C16 -61.3(5)
C8 C7 C15 C19 -148.9(4)
C12 C7 C15 C19 31.5(5)
Ru2 C7 C15 C19 118.3(4)
C8 C7 C15 Fe1 -58.6(5)
C12 C7 C15 Fe1 121.8(3)
Ru2 C7 C15 Fe1 -151.4(2)
C24 Fe1 C15 C16 -159.6(2)
C23 Fe1 C15 C16 166.2(4)
C21 Fe1 C15 C16 -75.3(3)
C18 Fe1 C15 C16 81.3(3)
C17 Fe1 C15 C16 37.6(2)
C22 Fe1 C15 C16 -42.1(7)
C19 Fe1 C15 C16 118.5(3)
C20 Fe1 C15 C16 -116.7(3)
C24 Fe1 C15 C19 81.9(3)
C23 Fe1 C15 C19 47.7(5)
C21 Fe1 C15 C19 166.3(3)
C18 Fe1 C15 C19 -37.2(2)
C16 Fe1 C15 C19 -118.5(3)
C17 Fe1 C15 C19 -80.9(2)
C22 Fe1 C15 C19 -160.6(6)
C20 Fe1 C15 C19 124.8(2)
C24 Fe1 C15 C7 -39.1(4)
C23 Fe1 C15 C7 -73.3(5)
C21 Fe1 C15 C7 45.2(4)
C18 Fe1 C15 C7 -158.2(4)
C16 Fe1 C15 C7 120.5(4)
C17 Fe1 C15 C7 158.1(4)
C22 Fe1 C15 C7 78.4(7)
C19 Fe1 C15 C7 -121.0(4)
C20 Fe1 C15 C7 3.8(4)
C19 C15 C16 C17 -0.7(4)
C7 C15 C16 C17 179.0(3)
Fe1 C15 C16 C17 -59.4(3)
C19 C15 C16 Fe1 58.7(2)
C7 C15 C16 Fe1 -121.6(4)
C24 Fe1 C16 C17 166.9(4)
C23 Fe1 C16 C17 -42.2(7)
C21 Fe1 C16 C17 -116.4(3)
C18 Fe1 C16 C17 37.1(2)
C22 Fe1 C16 C17 -75.0(3)
C19 Fe1 C16 C17 80.6(3)
C20 Fe1 C16 C17 -158.6(3)
C15 Fe1 C16 C17 119.2(3)
C24 Fe1 C16 C15 47.7(5)
C23 Fe1 C16 C15 -161.4(5)
C21 Fe1 C16 C15 124.3(2)
C18 Fe1 C16 C15 -82.2(2)
C17 Fe1 C16 C15 -119.2(3)
C22 Fe1 C16 C15 165.7(2)
C19 Fe1 C16 C15 -38.6(2)
C20 Fe1 C16 C15 82.2(3)
C15 C16 C17 C18 0.7(4)
Fe1 C16 C17 C18 -58.8(3)
C15 C16 C17 Fe1 59.5(3)
C24 Fe1 C17 C18 -42.4(7)
C23 Fe1 C17 C18 -74.4(3)
C21 Fe1 C17 C18 -158.1(2)
C16 Fe1 C17 C18 120.4(3)
C22 Fe1 C17 C18 -115.8(3)
C19 Fe1 C17 C18 37.5(2)
C20 Fe1 C17 C18 169.8(4)
C15 Fe1 C17 C18 82.3(2)
C24 Fe1 C17 C16 -162.8(5)
C23 Fe1 C17 C16 165.2(2)
C21 Fe1 C17 C16 81.6(3)
C18 Fe1 C17 C16 -120.4(3)
C22 Fe1 C17 C16 123.8(3)
C19 Fe1 C17 C16 -82.9(2)
C20 Fe1 C17 C16 49.4(5)
C15 Fe1 C17 C16 -38.1(2)
C16 C17 C18 C19 -0.4(5)
Fe1 C17 C18 C19 -59.1(3)
C16 C17 C18 Fe1 58.7(3)
C24 Fe1 C18 C17 165.2(2)
C23 Fe1 C18 C17 124.2(3)
C21 Fe1 C18 C17 49.0(5)
C16 Fe1 C18 C17 -37.1(2)
C22 Fe1 C18 C17 81.7(3)
C19 Fe1 C18 C17 -119.6(3)
C20 Fe1 C18 C17 -165.6(5)
C15 Fe1 C18 C17 -81.5(2)
C24 Fe1 C18 C19 -75.2(3)
C23 Fe1 C18 C19 -116.2(3)
C21 Fe1 C18 C19 168.6(4)
C16 Fe1 C18 C19 82.4(2)
C17 Fe1 C18 C19 119.6(3)
C22 Fe1 C18 C19 -158.8(2)
C20 Fe1 C18 C19 -46.1(7)
C15 Fe1 C18 C19 38.1(2)
C17 C18 C19 C15 0.0(4)
Fe1 C18 C19 C15 -59.1(3)
C17 C18 C19 Fe1 59.1(3)
C16 C15 C19 C18 0.4(4)
C7 C15 C19 C18 -179.3(3)
Fe1 C15 C19 C18 59.2(3)
C16 C15 C19 Fe1 -58.8(2)
C7 C15 C19 Fe1 121.5(4)
C24 Fe1 C19 C18 123.8(3)
C23 Fe1 C19 C18 81.1(3)
C21 Fe1 C19 C18 -162.7(6)
C16 Fe1 C19 C18 -81.3(3)
C17 Fe1 C19 C18 -37.5(2)
C22 Fe1 C19 C18 46.9(5)
C20 Fe1 C19 C18 164.7(3)
C15 Fe1 C19 C18 -119.6(3)
C24 Fe1 C19 C15 -116.6(2)
C23 Fe1 C19 C15 -159.2(2)
C21 Fe1 C19 C15 -43.1(7)
C18 Fe1 C19 C15 119.6(3)
C16 Fe1 C19 C15 38.3(2)
C17 Fe1 C19 C15 82.1(2)
C22 Fe1 C19 C15 166.6(4)
C20 Fe1 C19 C15 -75.7(3)
C23 Fe1 C20 C24 38.1(3)
C21 Fe1 C20 C24 120.3(4)
C18 Fe1 C20 C24 -37.8(7)
C16 Fe1 C20 C24 -159.4(3)
C17 Fe1 C20 C24 165.3(4)
C22 Fe1 C20 C24 82.4(3)
C19 Fe1 C20 C24 -73.4(3)
C15 Fe1 C20 C24 -115.9(3)
C24 Fe1 C20 C21 -120.3(4)
C23 Fe1 C20 C21 -82.1(3)
C18 Fe1 C20 C21 -158.1(5)
C16 Fe1 C20 C21 80.4(3)
C17 Fe1 C20 C21 45.1(5)
C22 Fe1 C20 C21 -37.9(3)
C19 Fe1 C20 C21 166.4(3)
C15 Fe1 C20 C21 123.8(3)
C24 C20 C21 C22 1.1(5)
Fe1 C20 C21 C22 59.6(3)
C24 C20 C21 Fe1 -58.5(3)
C24 Fe1 C21 C22 -81.7(3)
C23 Fe1 C21 C22 -37.8(3)
C18 Fe1 C21 C22 46.1(5)
C16 Fe1 C21 C22 123.4(3)
C17 Fe1 C21 C22 80.8(3)
C19 Fe1 C21 C22 -160.9(6)
C20 Fe1 C21 C22 -118.9(4)
C15 Fe1 C21 C22 165.3(3)
C24 Fe1 C21 C20 37.2(3)
C23 Fe1 C21 C20 81.1(3)
C18 Fe1 C21 C20 165.0(4)
C16 Fe1 C21 C20 -117.7(3)
C17 Fe1 C21 C20 -160.3(3)
C22 Fe1 C21 C20 118.9(4)
C19 Fe1 C21 C20 -42.0(7)
C15 Fe1 C21 C20 -75.8(3)
C20 C21 C22 C23 -0.6(5)
Fe1 C21 C22 C23 59.0(3)
C20 C21 C22 Fe1 -59.6(3)
C24 Fe1 C22 C21 81.7(3)
C23 Fe1 C22 C21 119.3(4)
C18 Fe1 C22 C21 -159.3(3)
C16 Fe1 C22 C21 -75.7(3)
C17 Fe1 C22 C21 -116.9(3)
C19 Fe1 C22 C21 167.6(4)
C20 Fe1 C22 C21 37.8(3)
C15 Fe1 C22 C21 -43.1(7)
C24 Fe1 C22 C23 -37.6(3)
C21 Fe1 C22 C23 -119.3(4)
C18 Fe1 C22 C23 81.4(3)
C16 Fe1 C22 C23 165.0(3)
C17 Fe1 C22 C23 123.8(3)
C19 Fe1 C22 C23 48.3(5)
C20 Fe1 C22 C23 -81.5(3)
C15 Fe1 C22 C23 -162.4(5)
C21 C22 C23 C24 -0.1(5)
Fe1 C22 C23 C24 59.1(3)
C21 C22 C23 Fe1 -59.2(3)
C21 Fe1 C23 C24 -81.8(3)
C18 Fe1 C23 C24 124.5(3)
C16 Fe1 C23 C24 -162.4(5)
C17 Fe1 C23 C24 165.4(3)
C22 Fe1 C23 C24 -119.4(4)
C19 Fe1 C23 C24 82.3(3)
C20 Fe1 C23 C24 -38.1(3)
C15 Fe1 C23 C24 47.9(5)
C24 Fe1 C23 C22 119.4(4)
C21 Fe1 C23 C22 37.6(3)
C18 Fe1 C23 C22 -116.1(3)
C16 Fe1 C23 C22 -43.0(7)
C17 Fe1 C23 C22 -75.2(3)
C19 Fe1 C23 C22 -158.3(3)
C20 Fe1 C23 C22 81.3(3)
C15 Fe1 C23 C22 167.4(4)
C22 C23 C24 C20 0.8(5)
Fe1 C23 C24 C20 60.1(3)
C22 C23 C24 Fe1 -59.3(3)
C21 C20 C24 C23 -1.2(5)
Fe1 C20 C24 C23 -60.0(3)
C21 C20 C24 Fe1 58.8(3)
C21 Fe1 C24 C23 81.5(3)
C18 Fe1 C24 C23 -74.2(3)
C16 Fe1 C24 C23 166.6(4)
C17 Fe1 C24 C23 -41.8(7)
C22 Fe1 C24 C23 37.7(3)
C19 Fe1 C24 C23 -115.5(3)
C20 Fe1 C24 C23 118.5(4)
C15 Fe1 C24 C23 -159.0(3)
C23 Fe1 C24 C20 -118.5(4)
C21 Fe1 C24 C20 -37.0(3)
C18 Fe1 C24 C20 167.3(3)
C16 Fe1 C24 C20 48.1(6)
C17 Fe1 C24 C20 -160.3(5)
C22 Fe1 C24 C20 -80.8(3)
C19 Fe1 C24 C20 126.0(3)
C15 Fe1 C24 C20 82.5(3)
C13 C14 C25 C30 -24(7)
C13 C14 C25 C26 156(7)
C30 C25 C26 C27 0.7(6)
C14 C25 C26 C27 -179.4(4)
C25 C26 C27 C28 -0.6(7)
C26 C27 C28 C29 0.1(7)
C27 C28 C29 C30 0.3(8)
C28 C29 C30 C25 -0.2(7)
C26 C25 C30 C29 -0.2(6)
C14 C25 C30 C29 179.8(4)
C12 C11 C31 C35 -151.2(4)
Ru1 C11 C31 C35 25.9(5)
Ru2 C11 C31 C35 124.4(4)
C12 C11 C31 C32 21.9(6)
Ru1 C11 C31 C32 -161.1(3)
Ru2 C11 C31 C32 -62.6(5)
C12 C11 C31 Fe2 -67.3(4)
Ru1 C11 C31 Fe2 109.8(3)
Ru2 C11 C31 Fe2 -151.7(2)
C34 Fe2 C31 C35 -36.9(3)
C39 Fe2 C31 C35 47.4(5)
C38 Fe2 C31 C35 -168.1(6)
C40 Fe2 C31 C35 79.4(3)
C32 Fe2 C31 C35 -117.5(3)
C33 Fe2 C31 C35 -80.4(3)
C36 Fe2 C31 C35 122.1(3)
C37 Fe2 C31 C35 162.0(3)
C35 Fe2 C31 C32 117.5(3)
C34 Fe2 C31 C32 80.5(3)
C39 Fe2 C31 C32 164.9(4)
C38 Fe2 C31 C32 -50.6(7)
C40 Fe2 C31 C32 -163.1(3)
C33 Fe2 C31 C32 37.1(2)
C36 Fe2 C31 C32 -120.4(3)
C37 Fe2 C31 C32 -80.5(3)
C35 Fe2 C31 C11 -117.2(4)
C34 Fe2 C31 C11 -154.2(4)
C39 Fe2 C31 C11 -69.8(5)
C38 Fe2 C31 C11 74.6(7)
C40 Fe2 C31 C11 -37.8(4)
C32 Fe2 C31 C11 125.3(4)
C33 Fe2 C31 C11 162.4(4)
C36 Fe2 C31 C11 4.9(4)
C37 Fe2 C31 C11 44.7(4)
C35 C31 C32 C33 0.2(4)
C11 C31 C32 C33 -173.7(4)
Fe2 C31 C32 C33 -59.0(3)
C35 C31 C32 Fe2 59.2(3)
C11 C31 C32 Fe2 -114.8(4)
C35 Fe2 C32 C33 80.9(3)
C34 Fe2 C32 C33 37.1(3)
C39 Fe2 C32 C33 -37.2(7)
C31 Fe2 C32 C33 119.9(3)
C38 Fe2 C32 C33 -76.1(3)
C40 Fe2 C32 C33 159.6(5)
C36 Fe2 C32 C33 -161.7(3)
C37 Fe2 C32 C33 -118.8(3)
C35 Fe2 C32 C31 -39.0(2)
C34 Fe2 C32 C31 -82.8(2)
C39 Fe2 C32 C31 -157.1(6)
C38 Fe2 C32 C31 164.0(2)
C40 Fe2 C32 C31 39.7(6)
C33 Fe2 C32 C31 -119.9(3)
C36 Fe2 C32 C31 78.4(3)
C37 Fe2 C32 C31 121.3(2)
C31 C32 C33 C34 0.4(5)
Fe2 C32 C33 C34 -58.0(3)
C31 C32 C33 Fe2 58.3(3)
C35 Fe2 C33 C34 37.9(2)
C39 Fe2 C33 C34 -72.4(3)
C31 Fe2 C33 C34 82.4(3)
C38 Fe2 C33 C34 -115.2(3)
C40 Fe2 C33 C34 -36.0(6)
C32 Fe2 C33 C34 120.2(4)
C36 Fe2 C33 C34 166.4(4)
C37 Fe2 C33 C34 -157.8(2)
C35 Fe2 C33 C32 -82.4(3)
C34 Fe2 C33 C32 -120.2(4)
C39 Fe2 C33 C32 167.4(3)
C31 Fe2 C33 C32 -37.9(2)
C38 Fe2 C33 C32 124.6(3)
C40 Fe2 C33 C32 -156.2(5)
C36 Fe2 C33 C32 46.1(6)
C37 Fe2 C33 C32 82.0(3)
C32 C33 C34 C35 -0.8(5)
Fe2 C33 C34 C35 -59.3(3)
C32 C33 C34 Fe2 58.4(3)
C39 Fe2 C34 C35 -115.2(3)
C31 Fe2 C34 C35 37.5(2)
C38 Fe2 C34 C35 -157.0(3)
C40 Fe2 C34 C35 -74.7(3)
C32 Fe2 C34 C35 82.0(3)
C33 Fe2 C34 C35 119.1(4)
C36 Fe2 C34 C35 -46.3(6)
C37 Fe2 C34 C35 174.1(4)
C35 Fe2 C34 C33 -119.1(4)
C39 Fe2 C34 C33 125.6(3)
C31 Fe2 C34 C33 -81.7(3)
C38 Fe2 C34 C33 83.9(3)
C40 Fe2 C34 C33 166.2(3)
C32 Fe2 C34 C33 -37.2(2)
C36 Fe2 C34 C33 -165.4(5)
C37 Fe2 C34 C33 55.0(6)
C33 C34 C35 C31 1.0(5)
Fe2 C34 C35 C31 -59.2(3)
C33 C34 C35 Fe2 60.2(3)
C32 C31 C35 C34 -0.7(4)
C11 C31 C35 C34 173.7(3)
Fe2 C31 C35 C34 59.2(3)
C32 C31 C35 Fe2 -59.9(3)
C11 C31 C35 Fe2 114.5(4)
C39 Fe2 C35 C34 81.3(3)
C31 Fe2 C35 C34 -120.4(4)
C38 Fe2 C35 C34 51.7(5)
C40 Fe2 C35 C34 122.4(3)
C32 Fe2 C35 C34 -81.4(3)
C33 Fe2 C35 C34 -37.6(3)
C36 Fe2 C35 C34 162.6(3)
C37 Fe2 C35 C34 -172.9(5)
C34 Fe2 C35 C31 120.4(4)
C39 Fe2 C35 C31 -158.2(2)
C38 Fe2 C35 C31 172.1(4)
C40 Fe2 C35 C31 -117.2(3)
C32 Fe2 C35 C31 39.0(2)
C33 Fe2 C35 C31 82.8(3)
C36 Fe2 C35 C31 -77.0(3)
C37 Fe2 C35 C31 -52.4(7)
C35 Fe2 C36 C37 168.2(3)
C34 Fe2 C36 C37 -157.2(5)
C39 Fe2 C36 C37 -81.6(3)
C31 Fe2 C36 C37 125.8(3)
C38 Fe2 C36 C37 -37.4(3)
C40 Fe2 C36 C37 -119.3(4)
C32 Fe2 C36 C37 83.1(3)
C33 Fe2 C36 C37 49.2(6)
C35 Fe2 C36 C40 -72.6(3)
C34 Fe2 C36 C40 -38.0(6)
C39 Fe2 C36 C40 37.6(3)
C31 Fe2 C36 C40 -114.9(3)
C38 Fe2 C36 C40 81.9(3)
C32 Fe2 C36 C40 -157.6(3)
C33 Fe2 C36 C40 168.5(4)
C37 Fe2 C36 C40 119.3(4)
C40 C36 C37 C38 -0.1(5)
Fe2 C36 C37 C38 58.7(3)
C40 C36 C37 Fe2 -58.8(3)
C35 Fe2 C37 C36 -32.5(7)
C34 Fe2 C37 C36 159.7(4)
C39 Fe2 C37 C36 81.5(3)
C31 Fe2 C37 C36 -72.7(3)
C38 Fe2 C37 C36 119.9(4)
C40 Fe2 C37 C36 38.0(3)
C32 Fe2 C37 C36 -116.9(3)
C33 Fe2 C37 C36 -160.4(3)
C35 Fe2 C37 C38 -152.5(5)
C34 Fe2 C37 C38 39.7(6)
C39 Fe2 C37 C38 -38.4(3)
C31 Fe2 C37 C38 167.3(3)
C40 Fe2 C37 C38 -82.0(3)
C32 Fe2 C37 C38 123.2(3)
C33 Fe2 C37 C38 79.7(3)
C36 Fe2 C37 C38 -119.9(4)
C36 C37 C38 C39 0.3(5)
Fe2 C37 C38 C39 59.6(3)
C36 C37 C38 Fe2 -59.3(3)
C35 Fe2 C38 C37 160.0(4)
C34 Fe2 C38 C37 -163.4(3)
C39 Fe2 C38 C37 118.2(4)
C31 Fe2 C38 C37 -38.6(8)
C40 Fe2 C38 C37 81.0(3)
C32 Fe2 C38 C37 -78.3(3)
C33 Fe2 C38 C37 -120.3(3)
C36 Fe2 C38 C37 36.9(3)
C35 Fe2 C38 C39 41.7(6)
C34 Fe2 C38 C39 78.3(3)
C31 Fe2 C38 C39 -156.8(5)
C40 Fe2 C38 C39 -37.2(3)
C32 Fe2 C38 C39 163.5(3)
C33 Fe2 C38 C39 121.5(3)
C36 Fe2 C38 C39 -81.4(3)
C37 Fe2 C38 C39 -118.2(4)
C37 C38 C39 C40 -0.4(5)
Fe2 C38 C39 C40 59.9(3)
C37 C38 C39 Fe2 -60.3(3)
C35 Fe2 C39 C40 79.4(3)
C34 Fe2 C39 C40 121.5(3)
C31 Fe2 C39 C40 45.8(5)
C38 Fe2 C39 C40 -119.5(4)
C32 Fe2 C39 C40 -169.7(5)
C33 Fe2 C39 C40 161.6(3)
C36 Fe2 C39 C40 -38.2(3)
C37 Fe2 C39 C40 -81.4(3)
C35 Fe2 C39 C38 -161.1(3)
C34 Fe2 C39 C38 -119.0(3)
C31 Fe2 C39 C38 165.3(3)
C40 Fe2 C39 C38 119.5(4)
C32 Fe2 C39 C38 -50.3(7)
C33 Fe2 C39 C38 -78.9(3)
C36 Fe2 C39 C38 81.3(3)
C37 Fe2 C39 C38 38.1(3)
C38 C39 C40 C36 0.3(5)
Fe2 C39 C40 C36 60.0(3)
C38 C39 C40 Fe2 -59.6(3)
C37 C36 C40 C39 -0.1(5)
Fe2 C36 C40 C39 -59.6(3)
C37 C36 C40 Fe2 59.4(3)
C35 Fe2 C40 C39 -116.4(3)
C34 Fe2 C40 C39 -75.7(3)
C31 Fe2 C40 C39 -158.7(3)
C38 Fe2 C40 C39 37.8(3)
C32 Fe2 C40 C39 172.4(4)
C33 Fe2 C40 C39 -48.9(7)
C36 Fe2 C40 C39 118.7(4)
C37 Fe2 C40 C39 81.6(3)
C35 Fe2 C40 C36 124.8(3)
C34 Fe2 C40 C36 165.5(3)
C39 Fe2 C40 C36 -118.7(4)
C31 Fe2 C40 C36 82.6(3)
C38 Fe2 C40 C36 -80.9(3)
C32 Fe2 C40 C36 53.6(6)
C33 Fe2 C40 C36 -167.7(5)
C37 Fe2 C40 C36 -37.2(3)
C9 C10 C41 C46 -154(11)
C9 C10 C41 C42 26(11)
C46 C41 C42 C43 0.7(7)
C10 C41 C42 C43 -179.4(4)
C41 C42 C43 C44 -1.3(8)
C42 C43 C44 C45 1.1(8)
C43 C44 C45 C46 -0.2(8)
C44 C45 C46 C41 -0.4(7)
C42 C41 C46 C45 0.2(7)
C10 C41 C46 C45 -179.8(4)
